data_4502925
loop_
_publ_author_name
'Johnson, Magnus T.'
'D\<zoli\'c, Zoran'
'Cetina, Mario'
'Wendt, Ola F.'
'Ohrstr\"om, Lars'
'Rissanen, Kari'

_publ_section_title
;
 Neutral Organometallic Halogen Bond Acceptors: Halogen Bonding in
 Complexes of PCPPdX (X = Cl, Br, I) with Iodine (I(2)),
 1,4-Diiodotetrafluorobenzene (F4DIBz), and 1,4-Diiodooctafluorobutane
 (F8DIBu).
;
_journal_issue 1
_journal_name_full 'Crystal growth &amp; design'
_journal_page_first 362
_journal_page_last 368
_journal_paper_doi 10.1021/cg201170w
_journal_volume 12
_journal_year 2012
_chemical_compound_source 'synthesis as described'
_chemical_formula_moiety 'C24 H43 I1 P2 Pd, I2'
_chemical_formula_sum 'C24 H43 I3 P2 Pd'
_chemical_formula_weight 880.62
_chemical_name_systematic ?
_space_group_IT_number 14
_symmetry_cell_setting monoclinic
_symmetry_Int_Tables_number 14
_symmetry_space_group_name_Hall '-P 2ybc'
_symmetry_space_group_name_H-M 'P 1 21/c 1'
_atom_sites_solution_hydrogens geom
_atom_sites_solution_primary direct
_atom_sites_solution_secondary difmap
_audit_creation_date 2010-01-28T15:15:37-00:00
_audit_creation_method 'WinGX routine-INITIALISE'
_cell_angle_alpha 90.00
_cell_angle_beta 102.766(2)
_cell_angle_gamma 90.00
_cell_formula_units_Z 4
_cell_length_a 10.3069(4)
_cell_length_b 26.4128(9)
_cell_length_c 11.3538(4)
_cell_measurement_reflns_used 2563
_cell_measurement_temperature 123.0(1)
_cell_measurement_theta_max 28.283
_cell_measurement_theta_min 0.407
_cell_volume 3014.49(19)
_computing_cell_refinement 'HKL Scalepack (Otwinowski & Minor 1997)'
_computing_data_collection 'Collect (Bruker AXS BV, 1997-2004)'
_computing_data_reduction 'HKL Denzo and Scalepack (Otwinowski & Minor 1997)'
_computing_molecular_graphics 'Ortep-3 for Windows (Farrugia, 1997)'
_computing_publication_material 'WinGX publication routines (Farrugia, 1999)'
_computing_structure_refinement 'SHELXL-97 (Sheldrick, 2008)'
_computing_structure_solution 'SIR2002 (Burla, 2003)'
_diffrn_ambient_temperature 123.0(1)
_diffrn_detector 'CCD plate'
_diffrn_detector_area_resol_mean 9
_diffrn_measured_fraction_theta_full 0.975
_diffrn_measured_fraction_theta_max 0.975
_diffrn_measurement_device '95mm CCD camera on \k-goniostat'
_diffrn_measurement_device_type KappaCCD
_diffrn_measurement_method 'CCD rotation images, thick slices'
_diffrn_orient_matrix_type 'by Bruker AXS Collect from scalepack cell'
_diffrn_orient_matrix_UB_11 0.819193E-1
_diffrn_orient_matrix_UB_12 0.210262E-1
_diffrn_orient_matrix_UB_13 0.62017E-2
_diffrn_orient_matrix_UB_21 -0.287352E-1
_diffrn_orient_matrix_UB_22 0.88641E-2
_diffrn_orient_matrix_UB_23 -0.875249E-1
_diffrn_orient_matrix_UB_31 -0.485826E-1
_diffrn_orient_matrix_UB_32 0.302112E-1
_diffrn_orient_matrix_UB_33 0.21364E-1
_diffrn_radiation_monochromator 'horizonally mounted graphite crystal'
_diffrn_radiation_probe x-ray
_diffrn_radiation_type MoK\a
_diffrn_radiation_wavelength 0.71073
_diffrn_reflns_av_R_equivalents 0.0298
_diffrn_reflns_av_sigmaI/netI 0.0464
_diffrn_reflns_limit_h_max 6
_diffrn_reflns_limit_h_min -12
_diffrn_reflns_limit_k_max 28
_diffrn_reflns_limit_k_min -31
_diffrn_reflns_limit_l_max 13
_diffrn_reflns_limit_l_min -12
_diffrn_reflns_number 11662
_diffrn_reflns_theta_full 25.00
_diffrn_reflns_theta_max 25.00
_diffrn_reflns_theta_min 1.54
_diffrn_source 'Enraf Nonius FR590'
_exptl_absorpt_coefficient_mu 3.805
_exptl_absorpt_correction_T_max 0.7457
_exptl_absorpt_correction_T_min 0.5554
_exptl_absorpt_correction_type multi-scan
_exptl_absorpt_process_details
;
Sheldrick, G. M. SADABS 2008/2; University of G\"ottingen: G\"ottingen,  
Germany, 2008.
;
_exptl_crystal_colour Red-brown
_exptl_crystal_density_diffrn 1.940
_exptl_crystal_density_method 'not measured'
_exptl_crystal_description block
_exptl_crystal_F_000 1688
_exptl_crystal_size_max 0.25
_exptl_crystal_size_mid 0.25
_exptl_crystal_size_min 0.15
_refine_diff_density_max 0.816
_refine_diff_density_min -1.144
_refine_diff_density_rms 0.282
_refine_ls_extinction_method none
_refine_ls_goodness_of_fit_ref 1.052
_refine_ls_hydrogen_treatment constr
_refine_ls_matrix_type full
_refine_ls_number_parameters 283
_refine_ls_number_reflns 5180
_refine_ls_number_restraints 0
_refine_ls_restrained_S_all 1.052
_refine_ls_R_factor_all 0.0392
_refine_ls_R_factor_gt 0.0316
_refine_ls_shift/su_max 0.001
_refine_ls_shift/su_mean 0.000
_refine_ls_structure_factor_coef Fsqd
_refine_ls_weighting_details 'calc w=1/[\s^2^(Fo^2^)+(0.0596P)^2^+14.6495P] where P=(Fo^2^+2Fc^2^)/3'
_refine_ls_weighting_scheme calc
_refine_ls_wR_factor_gt 0.0914
_refine_ls_wR_factor_ref 0.1120
_reflns_number_gt 4624
_reflns_number_total 5180
_reflns_threshold_expression >2\s(I)
_cod_data_source_file cg201170w_si_007.cif
_cod_data_source_block 3a
_cod_database_code 4502925

loop_
_symmetry_equiv_pos_as_xyz
'x, y, z'
'-x, y+1/2, -z+1/2'
'-x, -y, -z'
'x, -y-1/2, z-1/2'

loop_
_atom_site_label
_atom_site_type_symbol
_atom_site_fract_x
_atom_site_fract_y
_atom_site_fract_z
_atom_site_U_iso_or_equiv
_atom_site_adp_type
_atom_site_occupancy
_atom_site_symmetry_multiplicity
_atom_site_calc_flag
_atom_site_refinement_flags
Pd1 Pd 0.21116(5) 0.117080(16) 0.32196(4) 0.01277(13) Uani 1 1 d .
I1 I 0.01129(4) 0.055020(15) 0.20887(4) 0.01882(13) Uani 1 1 d .
P1 P 0.36587(17) 0.09753(6) 0.20851(14) 0.0143(3) Uani 1 1 d .
P2 P 0.10224(16) 0.14794(6) 0.46552(14) 0.0144(3) Uani 1 1 d .
C1 C 0.3573(6) 0.1649(2) 0.4062(5) 0.0166(13) Uani 1 1 d .
C2 C 0.4653(6) 0.1773(2) 0.3544(5) 0.0168(13) Uani 1 1 d .
C3 C 0.5588(7) 0.2134(2) 0.4074(6) 0.0206(14) Uani 1 1 d .
H3 H 0.6291 0.2225 0.3696 0.025 Uiso 1 1 calc R
C4 C 0.5492(7) 0.2360(2) 0.5145(6) 0.0259(16) Uani 1 1 d .
H4 H 0.6140 0.2603 0.5507 0.031 Uiso 1 1 calc R
C5 C 0.4472(7) 0.2240(2) 0.5697(6) 0.0199(14) Uani 1 1 d .
H5 H 0.4419 0.2395 0.6440 0.024 Uiso 1 1 calc R
C6 C 0.3514(6) 0.1887(2) 0.5155(5) 0.0161(13) Uani 1 1 d .
C7 C 0.4790(7) 0.1518(2) 0.2392(6) 0.0177(13) Uani 1 1 d .
H7A H 0.5718 0.1402 0.2468 0.021 Uiso 1 1 calc R
H7B H 0.4577 0.1761 0.1713 0.021 Uiso 1 1 calc R
C8 C 0.2422(6) 0.1747(2) 0.5776(5) 0.0180(13) Uani 1 1 d .
H8A H 0.2125 0.2051 0.6153 0.022 Uiso 1 1 calc R
H8B H 0.2752 0.1496 0.6419 0.022 Uiso 1 1 calc R
C9 C 0.3143(7) 0.0979(2) 0.0388(6) 0.0179(14) Uani 1 1 d .
C10 C 0.2457(7) 0.0489(2) -0.0109(6) 0.0237(15) Uani 1 1 d .
H10A H 0.1753 0.0409 0.0318 0.036 Uiso 1 1 calc R
H10B H 0.3109 0.0213 0.0009 0.036 Uiso 1 1 calc R
H10C H 0.2067 0.0529 -0.0973 0.036 Uiso 1 1 calc R
C11 C 0.4301(8) 0.1081(3) -0.0238(6) 0.0281(16) Uani 1 1 d .
H11A H 0.3965 0.1083 -0.1116 0.042 Uiso 1 1 calc R
H11B H 0.4974 0.0815 -0.0018 0.042 Uiso 1 1 calc R
H11C H 0.4700 0.1411 0.0022 0.042 Uiso 1 1 calc R
C12 C 0.2164(7) 0.1425(3) 0.0107(6) 0.0251(15) Uani 1 1 d .
H12A H 0.1851 0.1458 -0.0770 0.038 Uiso 1 1 calc R
H12B H 0.2613 0.1737 0.0436 0.038 Uiso 1 1 calc R
H12C H 0.1403 0.1362 0.0474 0.038 Uiso 1 1 calc R
C13 C 0.4686(7) 0.0410(2) 0.2709(6) 0.0198(14) Uani 1 1 d .
C14 C 0.3779(8) -0.0045(2) 0.2730(7) 0.0275(16) Uani 1 1 d .
H14A H 0.3286 -0.0119 0.1907 0.041 Uiso 1 1 calc R
H14B H 0.3151 0.0032 0.3240 0.041 Uiso 1 1 calc R
H14C H 0.4317 -0.0339 0.3057 0.041 Uiso 1 1 calc R
C15 C 0.5754(7) 0.0278(3) 0.2009(7) 0.0333(18) Uani 1 1 d .
H15A H 0.6354 0.0021 0.2454 0.050 Uiso 1 1 calc R
H15B H 0.6263 0.0584 0.1915 0.050 Uiso 1 1 calc R
H15C H 0.5328 0.0146 0.1211 0.050 Uiso 1 1 calc R
C16 C 0.5360(7) 0.0543(3) 0.4032(6) 0.0267(16) Uani 1 1 d .
H16A H 0.5883 0.0253 0.4411 0.040 Uiso 1 1 calc R
H16B H 0.4676 0.0624 0.4480 0.040 Uiso 1 1 calc R
H16C H 0.5947 0.0835 0.4042 0.040 Uiso 1 1 calc R
C17 C -0.0105(7) 0.2029(2) 0.4096(6) 0.0195(14) Uani 1 1 d .
C18 C 0.0780(7) 0.2429(2) 0.3656(7) 0.0269(16) Uani 1 1 d .
H18A H 0.0233 0.2719 0.3313 0.040 Uiso 1 1 calc R
H18B H 0.1190 0.2279 0.3038 0.040 Uiso 1 1 calc R
H18C H 0.1477 0.2542 0.4339 0.040 Uiso 1 1 calc R
C19 C -0.0721(8) 0.2261(3) 0.5077(6) 0.0284(16) Uani 1 1 d .
H19A H -0.1181 0.2576 0.4777 0.043 Uiso 1 1 calc R
H19B H -0.0019 0.2334 0.5792 0.043 Uiso 1 1 calc R
H19C H -0.1359 0.2022 0.5292 0.043 Uiso 1 1 calc R
C20 C -0.1185(7) 0.1867(3) 0.3002(6) 0.0246(15) Uani 1 1 d .
H20A H -0.1761 0.1613 0.3253 0.037 Uiso 1 1 calc R
H20B H -0.0766 0.1723 0.2383 0.037 Uiso 1 1 calc R
H20C H -0.1718 0.2163 0.2672 0.037 Uiso 1 1 calc R
C21 C 0.0277(7) 0.1020(2) 0.5578(6) 0.0192(14) Uani 1 1 d .
C22 C 0.0273(8) 0.1223(3) 0.6839(6) 0.0304(17) Uani 1 1 d .
H22A H -0.0223 0.1543 0.6767 0.046 Uiso 1 1 calc R
H22B H 0.1190 0.1282 0.7282 0.046 Uiso 1 1 calc R
H22C H -0.0151 0.0976 0.7276 0.046 Uiso 1 1 calc R
C23 C -0.1158(7) 0.0874(3) 0.4970(6) 0.0255(15) Uani 1 1 d .
H23A H -0.1191 0.0761 0.4141 0.038 Uiso 1 1 calc R
H23B H -0.1740 0.1168 0.4957 0.038 Uiso 1 1 calc R
H23C H -0.1457 0.0598 0.5425 0.038 Uiso 1 1 calc R
C24 C 0.1174(8) 0.0545(2) 0.5695(7) 0.0270(16) Uani 1 1 d .
H24A H 0.0846 0.0289 0.6183 0.040 Uiso 1 1 calc R
H24B H 0.2088 0.0638 0.6087 0.040 Uiso 1 1 calc R
H24C H 0.1157 0.0407 0.4890 0.040 Uiso 1 1 calc R
I2 I -0.16950(4) 0.108790(16) -0.02188(4) 0.02254(13) Uani 1 1 d .
I3 I -0.32308(5) 0.155679(17) -0.22392(4) 0.02633(14) Uani 1 1 d .

loop_
_atom_site_aniso_label
_atom_site_aniso_U_11
_atom_site_aniso_U_22
_atom_site_aniso_U_33
_atom_site_aniso_U_23
_atom_site_aniso_U_13
_atom_site_aniso_U_12
Pd1 0.0131(3) 0.0129(2) 0.0118(2) -0.00139(17) 0.00167(19) -0.00144(18)
I1 0.0193(2) 0.0203(2) 0.0161(2) -0.00317(15) 0.00227(17) -0.00681(16)
P1 0.0150(8) 0.0142(7) 0.0134(8) -0.0010(6) 0.0020(6) -0.0011(6)
P2 0.0152(8) 0.0148(7) 0.0128(8) -0.0007(6) 0.0025(6) 0.0006(6)
C1 0.021(3) 0.009(3) 0.016(3) 0.002(2) -0.003(3) 0.006(2)
C2 0.015(3) 0.015(3) 0.018(3) 0.005(2) -0.002(3) 0.000(2)
C3 0.014(3) 0.020(3) 0.028(4) 0.006(3) 0.005(3) 0.000(3)
C4 0.028(4) 0.018(3) 0.028(4) -0.005(3) -0.003(3) -0.003(3)
C5 0.021(4) 0.017(3) 0.018(3) -0.004(2) -0.002(3) 0.000(3)
C6 0.016(3) 0.014(3) 0.016(3) 0.002(2) -0.001(3) 0.004(2)
C7 0.018(3) 0.018(3) 0.017(3) -0.002(3) 0.006(3) -0.006(3)
C8 0.017(3) 0.023(3) 0.013(3) -0.002(2) 0.000(3) 0.000(3)
C9 0.021(4) 0.019(3) 0.012(3) -0.003(2) 0.001(3) -0.001(3)
C10 0.027(4) 0.026(4) 0.017(3) -0.005(3) 0.001(3) -0.006(3)
C11 0.035(4) 0.034(4) 0.019(4) -0.001(3) 0.015(3) -0.004(3)
C12 0.026(4) 0.028(4) 0.018(3) 0.007(3) -0.001(3) 0.004(3)
C13 0.020(3) 0.022(3) 0.018(3) 0.003(3) 0.004(3) 0.007(3)
C14 0.033(4) 0.016(3) 0.029(4) -0.001(3) -0.002(3) -0.001(3)
C15 0.026(4) 0.041(4) 0.033(4) 0.002(3) 0.005(3) 0.020(3)
C16 0.023(4) 0.029(4) 0.023(4) 0.007(3) -0.007(3) 0.000(3)
C17 0.023(4) 0.017(3) 0.016(3) -0.002(2) -0.001(3) 0.007(3)
C18 0.029(4) 0.016(3) 0.031(4) 0.002(3) -0.004(3) 0.001(3)
C19 0.035(4) 0.027(4) 0.022(4) -0.006(3) 0.005(3) 0.013(3)
C20 0.021(4) 0.028(4) 0.023(4) -0.002(3) 0.000(3) 0.010(3)
C21 0.019(3) 0.022(3) 0.017(3) 0.001(3) 0.005(3) 0.003(3)
C22 0.033(4) 0.040(4) 0.021(4) 0.000(3) 0.012(3) -0.001(3)
C23 0.026(4) 0.029(4) 0.023(4) 0.001(3) 0.008(3) -0.008(3)
C24 0.033(4) 0.020(3) 0.026(4) 0.011(3) 0.004(3) 0.005(3)
I2 0.0216(3) 0.0239(2) 0.0215(2) -0.00311(17) 0.00354(19) -0.00344(17)
I3 0.0275(3) 0.0255(2) 0.0253(3) 0.00140(18) 0.0043(2) 0.00146(18)

loop_
_atom_type_symbol
_atom_type_description
_atom_type_scat_dispersion_real
_atom_type_scat_dispersion_imag
_atom_type_scat_source
C C 0.0033 0.0016 'International Tables Vol C Tables 4.2.6.8 and 6.1.1.4'
H H 0.0000 0.0000 'International Tables Vol C Tables 4.2.6.8 and 6.1.1.4'
P P 0.1023 0.0942 'International Tables Vol C Tables 4.2.6.8 and 6.1.1.4'
Pd Pd -0.9988 1.0072 'International Tables Vol C Tables 4.2.6.8 and 6.1.1.4'
I I -0.4742 1.8119 'International Tables Vol C Tables 4.2.6.8 and 6.1.1.4'

loop_
_geom_angle_atom_site_label_1
_geom_angle_atom_site_label_2
_geom_angle_atom_site_label_3
_geom_angle
C1 Pd1 P1 82.59(19)
C1 Pd1 P2 82.80(19)
P1 Pd1 P2 165.19(6)
C1 Pd1 I1 178.56(17)
P1 Pd1 I1 98.37(4)
P2 Pd1 I1 96.29(4)
C7 P1 C13 105.6(3)
C7 P1 C9 102.4(3)
C13 P1 C9 113.5(3)
C7 P1 Pd1 102.0(2)
C13 P1 Pd1 111.6(2)
C9 P1 Pd1 119.6(2)
C8 P2 C21 102.6(3)
C8 P2 C17 105.5(3)
C21 P2 C17 112.9(3)
C8 P2 Pd1 101.1(2)
C21 P2 Pd1 119.1(2)
C17 P2 Pd1 113.1(2)
C2 C1 C6 117.3(6)
C2 C1 Pd1 121.3(5)
C6 C1 Pd1 121.4(5)
C3 C2 C1 120.9(6)
C3 C2 C7 119.5(6)
C1 C2 C7 119.6(5)
C4 C3 C2 120.0(6)
C4 C3 H3 120.0
C2 C3 H3 120.0
C5 C4 C3 120.9(6)
C5 C4 H4 119.5
C3 C4 H4 119.5
C4 C5 C6 119.4(6)
C4 C5 H5 120.3
C6 C5 H5 120.3
C5 C6 C1 121.5(6)
C5 C6 C8 119.1(6)
C1 C6 C8 119.3(6)
C2 C7 P1 109.7(4)
C2 C7 H7A 109.7
P1 C7 H7A 109.7
C2 C7 H7B 109.7
P1 C7 H7B 109.7
H7A C7 H7B 108.2
C6 C8 P2 108.9(4)
C6 C8 H8A 109.9
P2 C8 H8A 109.9
C6 C8 H8B 109.9
P2 C8 H8B 109.9
H8A C8 H8B 108.3
C10 C9 C12 110.2(6)
C10 C9 C11 108.8(5)
C12 C9 C11 108.0(6)
C10 C9 P1 112.2(4)
C12 C9 P1 103.9(4)
C11 C9 P1 113.6(5)
C9 C10 H10A 109.5
C9 C10 H10B 109.5
H10A C10 H10B 109.5
C9 C10 H10C 109.5
H10A C10 H10C 109.5
H10B C10 H10C 109.5
C9 C11 H11A 109.5
C9 C11 H11B 109.5
H11A C11 H11B 109.5
C9 C11 H11C 109.5
H11A C11 H11C 109.5
H11B C11 H11C 109.5
C9 C12 H12A 109.5
C9 C12 H12B 109.5
H12A C12 H12B 109.5
C9 C12 H12C 109.5
H12A C12 H12C 109.5
H12B C12 H12C 109.5
C15 C13 C14 110.1(6)
C15 C13 C16 109.5(6)
C14 C13 C16 107.9(5)
C15 C13 P1 113.2(5)
C14 C13 P1 109.6(5)
C16 C13 P1 106.2(4)
C13 C14 H14A 109.5
C13 C14 H14B 109.5
H14A C14 H14B 109.5
C13 C14 H14C 109.5
H14A C14 H14C 109.5
H14B C14 H14C 109.5
C13 C15 H15A 109.5
C13 C15 H15B 109.5
H15A C15 H15B 109.5
C13 C15 H15C 109.5
H15A C15 H15C 109.5
H15B C15 H15C 109.5
C13 C16 H16A 109.5
C13 C16 H16B 109.5
H16A C16 H16B 109.5
C13 C16 H16C 109.5
H16A C16 H16C 109.5
H16B C16 H16C 109.5
C19 C17 C20 111.0(6)
C19 C17 C18 109.3(6)
C20 C17 C18 107.6(5)
C19 C17 P2 112.9(4)
C20 C17 P2 110.0(4)
C18 C17 P2 105.7(5)
C17 C18 H18A 109.5
C17 C18 H18B 109.5
H18A C18 H18B 109.5
C17 C18 H18C 109.5
H18A C18 H18C 109.5
H18B C18 H18C 109.5
C17 C19 H19A 109.5
C17 C19 H19B 109.5
H19A C19 H19B 109.5
C17 C19 H19C 109.5
H19A C19 H19C 109.5
H19B C19 H19C 109.5
C17 C20 H20A 109.5
C17 C20 H20B 109.5
H20A C20 H20B 109.5
C17 C20 H20C 109.5
H20A C20 H20C 109.5
H20B C20 H20C 109.5
C23 C21 C24 109.5(6)
C23 C21 C22 107.9(6)
C24 C21 C22 109.2(6)
C23 C21 P2 112.6(4)
C24 C21 P2 105.2(5)
C22 C21 P2 112.4(5)
C21 C22 H22A 109.5
C21 C22 H22B 109.5
H22A C22 H22B 109.5
C21 C22 H22C 109.5
H22A C22 H22C 109.5
H22B C22 H22C 109.5
C21 C23 H23A 109.5
C21 C23 H23B 109.5
H23A C23 H23B 109.5
C21 C23 H23C 109.5
H23A C23 H23C 109.5
H23B C23 H23C 109.5
C21 C24 H24A 109.5
C21 C24 H24B 109.5
H24A C24 H24B 109.5
C21 C24 H24C 109.5
H24A C24 H24C 109.5
H24B C24 H24C 109.5

loop_
_geom_bond_atom_site_label_1
_geom_bond_atom_site_label_2
_geom_bond_distance
Pd1 C1 2.036(6)
Pd1 P1 2.3187(17)
Pd1 P2 2.3217(17)
Pd1 I1 2.7222(6)
P1 C7 1.831(6)
P1 C13 1.877(6)
P1 C9 1.883(6)
P2 C8 1.842(6)
P2 C21 1.875(7)
P2 C17 1.880(6)
C1 C2 1.407(9)
C1 C6 1.404(9)
C2 C3 1.395(9)
C2 C7 1.506(9)
C3 C4 1.378(10)
C3 H3 0.9500
C4 C5 1.375(10)
C4 H4 0.9500
C5 C6 1.399(9)
C5 H5 0.9500
C6 C8 1.499(9)
C7 H7A 0.9900
C7 H7B 0.9900
C8 H8A 0.9900
C8 H8B 0.9900
C9 C10 1.522(9)
C9 C12 1.537(9)
C9 C11 1.542(10)
C10 H10A 0.9800
C10 H10B 0.9800
C10 H10C 0.9800
C11 H11A 0.9800
C11 H11B 0.9800
C11 H11C 0.9800
C12 H12A 0.9800
C12 H12B 0.9800
C12 H12C 0.9800
C13 C15 1.532(10)
C13 C14 1.524(9)
C13 C16 1.550(9)
C14 H14A 0.9800
C14 H14B 0.9800
C14 H14C 0.9800
C15 H15A 0.9800
C15 H15B 0.9800
C15 H15C 0.9800
C16 H16A 0.9800
C16 H16B 0.9800
C16 H16C 0.9800
C17 C19 1.527(9)
C17 C20 1.534(9)
C17 C18 1.549(10)
C18 H18A 0.9800
C18 H18B 0.9800
C18 H18C 0.9800
C19 H19A 0.9800
C19 H19B 0.9800
C19 H19C 0.9800
C20 H20A 0.9800
C20 H20B 0.9800
C20 H20C 0.9800
C21 C23 1.536(9)
C21 C24 1.545(9)
C21 C22 1.531(9)
C22 H22A 0.9800
C22 H22B 0.9800
C22 H22C 0.9800
C23 H23A 0.9800
C23 H23B 0.9800
C23 H23C 0.9800
C24 H24A 0.9800
C24 H24B 0.9800
C24 H24C 0.9800
I2 I3 2.7744(6)

loop_
_geom_torsion_atom_site_label_1
_geom_torsion_atom_site_label_2
_geom_torsion_atom_site_label_3
_geom_torsion_atom_site_label_4
_geom_torsion
C1 Pd1 P1 C7 -18.1(3)
P2 Pd1 P1 C7 -27.3(3)
I1 Pd1 P1 C7 160.8(2)
C1 Pd1 P1 C13 94.2(3)
P2 Pd1 P1 C13 85.0(3)
I1 Pd1 P1 C13 -86.9(2)
C1 Pd1 P1 C9 -130.0(3)
P2 Pd1 P1 C9 -139.2(3)
I1 Pd1 P1 C9 48.9(2)
C1 Pd1 P2 C8 -18.2(3)
P1 Pd1 P2 C8 -9.0(3)
I1 Pd1 P2 C8 162.9(2)
C1 Pd1 P2 C21 -129.6(3)
P1 Pd1 P2 C21 -120.4(3)
I1 Pd1 P2 C21 51.5(2)
C1 Pd1 P2 C17 94.2(3)
P1 Pd1 P2 C17 103.4(3)
I1 Pd1 P2 C17 -84.7(2)
P1 Pd1 C1 C2 15.2(4)
P2 Pd1 C1 C2 -167.2(5)
P1 Pd1 C1 C6 -167.7(5)
P2 Pd1 C1 C6 9.9(4)
C6 C1 C2 C3 -2.8(8)
Pd1 C1 C2 C3 174.4(4)
C6 C1 C2 C7 178.1(5)
Pd1 C1 C2 C7 -4.7(8)
C1 C2 C3 C4 2.7(9)
C7 C2 C3 C4 -178.2(6)
C2 C3 C4 C5 -0.9(10)
C3 C4 C5 C6 -0.6(10)
C4 C5 C6 C1 0.4(9)
C4 C5 C6 C8 178.5(6)
C2 C1 C6 C5 1.3(8)
Pd1 C1 C6 C5 -175.9(4)
C2 C1 C6 C8 -176.8(5)
Pd1 C1 C6 C8 6.0(8)
C3 C2 C7 P1 168.0(5)
C1 C2 C7 P1 -12.9(7)
C13 P1 C7 C2 -95.8(5)
C9 P1 C7 C2 145.2(4)
Pd1 P1 C7 C2 20.9(5)
C5 C6 C8 P2 159.1(5)
C1 C6 C8 P2 -22.7(7)
C21 P2 C8 C6 149.2(4)
C17 P2 C8 C6 -92.3(5)
Pd1 P2 C8 C6 25.8(4)
C7 P1 C9 C10 166.3(5)
C13 P1 C9 C10 53.0(6)
Pd1 P1 C9 C10 -82.0(5)
C7 P1 C9 C12 -74.7(5)
C13 P1 C9 C12 172.0(4)
Pd1 P1 C9 C12 36.9(5)
C7 P1 C9 C11 42.4(5)
C13 P1 C9 C11 -70.9(5)
Pd1 P1 C9 C11 154.1(4)
C7 P1 C13 C15 -68.1(6)
C9 P1 C13 C15 43.3(6)
Pd1 P1 C13 C15 -178.0(4)
C7 P1 C13 C14 168.6(5)
C9 P1 C13 C14 -80.1(5)
Pd1 P1 C13 C14 58.6(5)
C7 P1 C13 C16 52.2(5)
C9 P1 C13 C16 163.5(4)
Pd1 P1 C13 C16 -57.8(5)
C8 P2 C17 C19 -65.1(6)
C21 P2 C17 C19 46.2(6)
Pd1 P2 C17 C19 -174.8(4)
C8 P2 C17 C20 170.3(5)
C21 P2 C17 C20 -78.4(5)
Pd1 P2 C17 C20 60.6(5)
C8 P2 C17 C18 54.4(5)
C21 P2 C17 C18 165.7(4)
Pd1 P2 C17 C18 -55.3(4)
C8 P2 C21 C23 161.1(5)
C17 P2 C21 C23 48.0(5)
Pd1 P2 C21 C23 -88.3(5)
C8 P2 C21 C24 -79.8(5)
C17 P2 C21 C24 167.1(4)
Pd1 P2 C21 C24 30.8(5)
C8 P2 C21 C22 39.0(6)
C17 P2 C21 C22 -74.1(6)
Pd1 P2 C21 C22 149.6(4)
